data_1559101
loop_
_publ_author_name
'Jousselin-Oba, Tanguy'
'Mamada, Masashi'
'Okazawa, Atsushi'
'Marrot, J\'erome'
'Ishida, Takayuki'
'Adachi, Chihaya'
'Yassar, Abderrahim'
'Frigoli, Michel'

_publ_section_title
;
 Modulating the ground state, stability and charge transport in OFETs of
 biradicaloid Hexahydro-diindenopyrene derivatives and a proposed method
 to estimate the biradical character
;
_journal_name_full 'Chemical Science'
_journal_paper_doi 10.1039/D0SC04583G
_journal_year 2020
_chemical_formula_sum 'C52 H60 O Si2'
_chemical_formula_weight 757.18
_space_group_crystal_system triclinic
_space_group_IT_number 2
_space_group_name_Hall '-P 1'
_space_group_name_H-M_alt 'P -1'
_atom_sites_solution_hydrogens geom
_audit_creation_method SHELXL-2018/3
_audit_update_record
;
2020-03-02 deposited with the CCDC.	2020-09-15 downloaded from the CCDC.
;
_cell_angle_alpha 72.9220(10)
_cell_angle_beta 72.8590(10)
_cell_angle_gamma 66.6350(10)
_cell_formula_units_Z 2
_cell_length_a 11.6952(3)
_cell_length_b 12.3024(3)
_cell_length_c 18.2803(5)
_cell_measurement_reflns_used 9882
_cell_measurement_temperature 296(2)
_cell_measurement_theta_max 27.55
_cell_measurement_theta_min 2.38
_cell_volume 2259.89(10)
_computing_cell_refinement 'Bruker SAINT'
_computing_data_collection 'Bruker APEX2'
_computing_data_reduction 'Bruker SAINT'
_computing_molecular_graphics 'Bruker SHELXTL'
_computing_publication_material 'Bruker SHELXTL'
_computing_structure_refinement 'SHELXL-2018/3 (Sheldrick, 2018)'
_computing_structure_solution 'SHELXT 2018/2 (Sheldrick, 2018)'
_diffrn_ambient_temperature 296(2)
_diffrn_measured_fraction_theta_full 0.999
_diffrn_measured_fraction_theta_max 0.996
_diffrn_measurement_device_type 'Bruker APEX-II CCD'
_diffrn_measurement_method '\f and \w scans'
_diffrn_radiation_type MoK\a
_diffrn_radiation_wavelength 0.71073
_diffrn_reflns_av_R_equivalents 0.0340
_diffrn_reflns_av_unetI/netI 0.0300
_diffrn_reflns_Laue_measured_fraction_full 0.999
_diffrn_reflns_Laue_measured_fraction_max 0.996
_diffrn_reflns_limit_h_max 15
_diffrn_reflns_limit_h_min -12
_diffrn_reflns_limit_k_max 15
_diffrn_reflns_limit_k_min -16
_diffrn_reflns_limit_l_max 23
_diffrn_reflns_limit_l_min -23
_diffrn_reflns_number 55136
_diffrn_reflns_point_group_measured_fraction_full 0.999
_diffrn_reflns_point_group_measured_fraction_max 0.996
_diffrn_reflns_theta_full 25.242
_diffrn_reflns_theta_max 27.592
_diffrn_reflns_theta_min 1.841
_exptl_absorpt_coefficient_mu 0.114
_exptl_absorpt_correction_type multi-scan
_exptl_absorpt_process_details 'SADABS (Sheldrick, V2014/5)'
_exptl_crystal_colour red
_exptl_crystal_density_diffrn 1.113
_exptl_crystal_description parallelepiped
_exptl_crystal_F_000 816
_exptl_crystal_size_max 0.300
_exptl_crystal_size_mid 0.200
_exptl_crystal_size_min 0.040
_exptl_transmission_factor_max 0.7456
_exptl_transmission_factor_min 0.7016
_refine_diff_density_max 0.643
_refine_diff_density_min -0.293
_refine_diff_density_rms 0.062
_refine_ls_extinction_method none
_refine_ls_goodness_of_fit_ref 1.052
_refine_ls_hydrogen_treatment constr
_refine_ls_matrix_type full
_refine_ls_number_parameters 509
_refine_ls_number_reflns 10425
_refine_ls_number_restraints 5
_refine_ls_restrained_S_all 1.056
_refine_ls_R_factor_all 0.1077
_refine_ls_R_factor_gt 0.0801
_refine_ls_shift/su_max 0.005
_refine_ls_shift/su_mean 0.000
_refine_ls_structure_factor_coef Fsqd
_refine_ls_weighting_details 'w=1/[\s^2^(Fo^2^)+(0.1150P)^2^+1.1249P] where P=(Fo^2^+2Fc^2^)/3'
_refine_ls_weighting_scheme calc
_refine_ls_wR_factor_gt 0.2111
_refine_ls_wR_factor_ref 0.2323
_reflns_Friedel_coverage 0.000
_reflns_number_gt 7533
_reflns_number_total 10425
_reflns_threshold_expression 'I > 2\s(I)'
_cod_data_source_file d0sc04583g2.cif
_cod_data_source_block TJ133_5_a
_cod_database_code 1559101
_shelx_shelxl_version_number 2018/3
_shelx_space_group_comment
; 
The symmetry employed for this shelxl refinement is uniquely defined 
by the following loop, which should always be used as a source of 
symmetry information in preference to the above space-group names. 
They are only intended as comments. 
;
_shelx_estimated_absorpt_t_min 0.967
_shelx_estimated_absorpt_t_max 0.995

loop_
_space_group_symop_operation_xyz
'x, y, z'
'-x, -y, -z'

loop_
_atom_site_label
_atom_site_type_symbol
_atom_site_fract_x
_atom_site_fract_y
_atom_site_fract_z
_atom_site_U_iso_or_equiv
_atom_site_adp_type
_atom_site_occupancy
_atom_site_site_symmetry_order
_atom_site_calc_flag
_atom_site_refinement_flags_posn
_atom_site_refinement_flags_adp
_atom_site_refinement_flags_occupancy
_atom_site_disorder_assembly
_atom_site_disorder_group
Si1 Si 0.49449(4) 0.44086(4) 0.25655(3) 0.05499(13) Uani 1 1 d . . . . .
Si2 Si -0.14771(7) 0.85456(7) 0.94112(4) 0.0921(2) Uani 1 1 d . . . . .
C1 C 0.08913(12) 0.88613(12) 0.63727(8) 0.0384(4) Uani 1 1 d . . . . .
C2 C 0.09256(13) 0.91449(13) 0.70417(9) 0.0417(4) Uani 1 1 d . . . . .
C3 C 0.17988(13) 0.98196(13) 0.68292(9) 0.0426(4) Uani 1 1 d . . . . .
C4 C 0.21456(15) 1.03011(15) 0.72928(10) 0.0543(4) Uani 1 1 d . . . . .
H4 H 0.184166 1.017979 0.783051 0.065 Uiso 1 1 calc R U . . .
C5 C 0.29509(16) 1.09644(16) 0.69421(11) 0.0608(5) Uani 1 1 d . . . . .
H5 H 0.319694 1.128571 0.724743 0.073 Uiso 1 1 calc R U . . .
C6 C 0.33929(15) 1.11544(15) 0.61442(11) 0.0582(5) Uani 1 1 d . . . . .
H6 H 0.392189 1.161522 0.591762 0.070 Uiso 1 1 calc R U . . .
C7 C 0.30621(14) 1.06695(14) 0.56722(10) 0.0497(4) Uani 1 1 d . . . . .
H7 H 0.336231 1.080772 0.513424 0.060 Uiso 1 1 calc R U . . .
C8 C 0.22761(12) 0.99748(12) 0.60144(9) 0.0403(4) Uani 1 1 d . . . . .
C9 C 0.17461(12) 0.93287(12) 0.57116(8) 0.0373(3) Uani 1 1 d . . . . .
C10 C 0.19840(12) 0.90818(12) 0.49920(8) 0.0373(3) Uani 1 1 d . . . . .
C11 C 0.29377(14) 0.94929(14) 0.43221(9) 0.0478(4) Uani 1 1 d . . . . .
H11A H 0.361766 0.948936 0.452537 0.057 Uiso 1 1 calc R U . . .
H11B H 0.252493 1.031677 0.407041 0.057 Uiso 1 1 calc R U . . .
C12 C 0.35018(14) 0.86953(16) 0.37203(10) 0.0525(4) Uani 1 1 d . . . . .
H12A H 0.404130 0.903827 0.327745 0.063 Uiso 1 1 calc R U . . .
H12B H 0.402282 0.789875 0.394778 0.063 Uiso 1 1 calc R U . . .
C13 C 0.24603(14) 0.85879(15) 0.34476(9) 0.0496(4) Uani 1 1 d . . . . .
H13A H 0.283583 0.803310 0.309002 0.059 Uiso 1 1 calc R U . . .
H13B H 0.200358 0.937143 0.316659 0.059 Uiso 1 1 calc R U . . .
C14 C 0.15381(12) 0.81399(13) 0.41240(8) 0.0400(4) Uani 1 1 d . . . . .
C15 C 0.08791(13) 0.74773(13) 0.40264(9) 0.0433(4) Uani 1 1 d . . . . .
C16 C 0.10451(14) 0.70566(14) 0.32804(9) 0.0469(4) Uani 1 1 d . . . . .
C17 C 0.00251(14) 0.64794(14) 0.35201(10) 0.0532(4) Uani 1 1 d . . . . .
C18 C -0.03176(18) 0.60131(17) 0.30476(12) 0.0699(5) Uani 1 1 d . . . . .
H18 H 0.008752 0.602637 0.252592 0.084 Uiso 1 1 calc R U . . .
C19 C -0.12839(19) 0.55250(19) 0.33756(14) 0.0833(6) Uani 1 1 d . . . . .
H19 H -0.153937 0.521753 0.306700 0.100 Uiso 1 1 calc R U . . .
C20 C -0.18677(18) 0.54889(18) 0.41473(14) 0.0781(6) Uani 1 1 d . . . . .
H20 H -0.250549 0.514745 0.435430 0.094 Uiso 1 1 calc R U . . .
C21 C -0.15280(16) 0.59507(15) 0.46265(13) 0.0643(5) Uani 1 1 d . . . . .
H21 H -0.192603 0.591676 0.515042 0.077 Uiso 1 1 calc R U . . .
C22 C -0.05689(14) 0.64710(14) 0.43022(10) 0.0503(4) Uani 1 1 d . . . . .
C23 C -0.00183(12) 0.70971(13) 0.46132(9) 0.0436(4) Uani 1 1 d . . . . .
C24 C -0.02764(13) 0.73350(13) 0.53700(9) 0.0432(4) Uani 1 1 d . . . . .
C25 C -0.11439(15) 0.69355(15) 0.60102(11) 0.0558(4) Uani 1 1 d . . . . .
H25 H -0.159446 0.651237 0.593816 0.067 Uiso 1 1 calc R U . . .
C26 C -0.13317(16) 0.71607(16) 0.67336(11) 0.0623(5) Uani 1 1 d . . . . .
H26 H -0.190694 0.688929 0.714663 0.075 Uiso 1 1 calc R U . . .
C27 C -0.06797(15) 0.77836(15) 0.68559(10) 0.0543(4) Uani 1 1 d . . . . .
H27 H -0.082523 0.792906 0.735239 0.065 Uiso 1 1 calc R U . . .
C28 C 0.01959(13) 0.82041(12) 0.62550(9) 0.0402(4) Uani 1 1 d . . . . .
C29 C 0.04131(12) 0.79841(12) 0.54947(8) 0.0383(3) Uani 1 1 d . . . . .
C30 C 0.13133(12) 0.83994(12) 0.48612(8) 0.0370(3) Uani 1 1 d . . . . .
C31 C 0.02207(15) 0.89126(14) 0.78145(9) 0.0499(4) Uani 1 1 d . . . . .
C32 C -0.04015(19) 0.87637(18) 0.84652(11) 0.0657(5) Uani 1 1 d . . . . .
C33 C -0.2110(4) 0.7389(4) 0.9413(3) 0.2278(17) Uani 1 1 d D . . . .
H33 H -0.256617 0.781706 0.898313 0.273 Uiso 1 1 calc R U . . .
C34 C -0.1222(5) 0.6315(3) 0.9094(4) 0.228(3) Uani 1 1 d D . . . .
H34A H -0.058170 0.587114 0.940264 0.342 Uiso 1 1 calc R U . . .
H34B H -0.082612 0.656451 0.856377 0.342 Uiso 1 1 calc R U . . .
H34C H -0.168066 0.580977 0.910770 0.342 Uiso 1 1 calc R U . . .
C35 C -0.3148(5) 0.7134(5) 1.0021(3) 0.286(3) Uani 1 1 d D . . . .
H35A H -0.313147 0.633928 1.004259 0.429 Uiso 1 1 calc R U . . .
H35B H -0.394269 0.771923 0.990667 0.429 Uiso 1 1 calc R U . . .
H35C H -0.305466 0.717633 1.051543 0.429 Uiso 1 1 calc R U . . .
C36 C -0.0634(4) 0.8238(4) 1.01842(18) 0.1596(18) Uani 1 1 d D . . . .
H36 H -0.049199 0.899715 1.011975 0.192 Uiso 1 1 calc R U . . .
C37 C 0.0639(5) 0.7353(5) 1.0103(3) 0.227(3) Uani 1 1 d D . . . .
H37A H 0.108481 0.742197 1.044253 0.340 Uiso 1 1 calc R U . . .
H37B H 0.108650 0.749620 0.957131 0.340 Uiso 1 1 calc R U . . .
H37C H 0.058826 0.655582 1.024045 0.340 Uiso 1 1 calc R U . . .
C38 C -0.1453(6) 0.8089(6) 1.1002(2) 0.275(3) Uani 1 1 d . . . . .
H38A H -0.150965 0.729269 1.115593 0.412 Uiso 1 1 calc R U . . .
H38B H -0.228979 0.867966 1.100199 0.412 Uiso 1 1 calc R U . . .
H38C H -0.107602 0.820037 1.136289 0.412 Uiso 1 1 calc R U . . .
C39 C -0.2887(5) 0.9968(5) 0.9434(3) 0.266(3) Uani 1 1 d D . . . .
H39 H -0.348290 0.985550 0.993165 0.320 Uiso 1 1 calc R U . . .
C40 C -0.2627(6) 1.1025(4) 0.9362(4) 0.264(4) Uani 1 1 d D . . . .
H40A H -0.239607 1.136525 0.881877 0.396 Uiso 1 1 calc R U . . .
H40B H -0.193717 1.082779 0.961501 0.396 Uiso 1 1 calc R U . . .
H40C H -0.336956 1.160199 0.960328 0.396 Uiso 1 1 calc R U . . .
C41 C -0.3582(6) 1.0146(12) 0.8728(3) 0.527(11) Uani 1 1 d D . . . .
H41A H -0.365920 0.939388 0.873621 0.791 Uiso 1 1 calc R U . . .
H41B H -0.308014 1.039790 0.823440 0.791 Uiso 1 1 calc R U . . .
H41C H -0.441172 1.074951 0.879882 0.791 Uiso 1 1 calc R U . . .
C42 C 0.23217(14) 0.61535(14) 0.30919(9) 0.0477(4) Uani 1 1 d . . . . .
C43 C 0.33506(15) 0.54308(15) 0.29249(10) 0.0534(5) Uani 1 1 d . . . . .
C44 C 0.54965(19) 0.3211(2) 0.34269(16) 0.0898(9) Uani 1 1 d . . . . .
H44 H 0.636797 0.270680 0.323683 0.108 Uiso 1 1 calc R U . . .
C45 C 0.4710(3) 0.2389(3) 0.3755(3) 0.1605(18) Uani 1 1 d . . . . .
H45A H 0.504550 0.177325 0.417642 0.241 Uiso 1 1 calc R U . . .
H45B H 0.474025 0.201815 0.335146 0.241 Uiso 1 1 calc R U . . .
H45C H 0.384459 0.285297 0.394426 0.241 Uiso 1 1 calc R U . . .
C46 C 0.5547(3) 0.3742(4) 0.40602(17) 0.1427(16) Uani 1 1 d . . . . .
H46A H 0.473576 0.433822 0.420548 0.214 Uiso 1 1 calc R U . . .
H46B H 0.618990 0.411415 0.386910 0.214 Uiso 1 1 calc R U . . .
H46C H 0.574570 0.311231 0.450793 0.214 Uiso 1 1 calc R U . . .
C47 C 0.6029(2) 0.5312(2) 0.21043(15) 0.0799(7) Uani 1 1 d . . . . .
H47 H 0.585848 0.567094 0.157596 0.096 Uiso 1 1 calc R U . . .
C48 C 0.5780(3) 0.6356(2) 0.2438(2) 0.1317(13) Uani 1 1 d . . . . .
H48A H 0.576795 0.609696 0.298819 0.198 Uiso 1 1 calc R U . . .
H48B H 0.497142 0.694974 0.235447 0.198 Uiso 1 1 calc R U . . .
H48C H 0.643706 0.670399 0.218783 0.198 Uiso 1 1 calc R U . . .
C49 C 0.7434(2) 0.4533(2) 0.19732(18) 0.1042(9) Uani 1 1 d . . . . .
H49A H 0.794485 0.504436 0.176064 0.156 Uiso 1 1 calc R U . . .
H49B H 0.759928 0.402837 0.161444 0.156 Uiso 1 1 calc R U . . .
H49C H 0.764241 0.403486 0.246214 0.156 Uiso 1 1 calc R U . . .
C50 C 0.4709(3) 0.3777(2) 0.18240(16) 0.1032(8) Uani 1 1 d . . . . .
H50 H 0.409669 0.335837 0.210103 0.124 Uiso 1 1 calc R U . . .
C51 C 0.5909(4) 0.2840(3) 0.1484(2) 0.1956(13) Uani 1 1 d . . . . .
H51A H 0.568421 0.235455 0.126178 0.293 Uiso 1 1 calc R U . . .
H51B H 0.636436 0.233308 0.189028 0.293 Uiso 1 1 calc R U . . .
H51C H 0.643751 0.324112 0.108509 0.293 Uiso 1 1 calc R U . . .
C52 C 0.4113(4) 0.4768(4) 0.1184(2) 0.1819(16) Uani 1 1 d . . . . .
H52A H 0.473544 0.510963 0.083897 0.273 Uiso 1 1 calc R U . . .
H52B H 0.340976 0.538694 0.141479 0.273 Uiso 1 1 calc R U . . .
H52C H 0.381593 0.443260 0.089410 0.273 Uiso 1 1 calc R U . . .
O53 O 0.09091(11) 0.79978(11) 0.25985(7) 0.0603(3) Uani 1 1 d . . . . .
H53 H 0.016270 0.843960 0.263529 0.090 Uiso 1 1 calc R U . . .

loop_
_atom_site_aniso_label
_atom_site_aniso_U_11
_atom_site_aniso_U_22
_atom_site_aniso_U_33
_atom_site_aniso_U_23
_atom_site_aniso_U_13
_atom_site_aniso_U_12
Si1 0.0406(2) 0.0487(2) 0.0650(3) -0.01924(19) -0.00182(19) -0.00512(17)
Si2 0.1057(4) 0.1077(4) 0.0500(3) -0.0146(3) 0.0204(3) -0.0499(3)
C1 0.0319(6) 0.0343(6) 0.0439(7) -0.0081(5) -0.0038(5) -0.0087(5)
C2 0.0376(6) 0.0390(6) 0.0434(7) -0.0103(5) -0.0052(5) -0.0088(5)
C3 0.0335(6) 0.0403(6) 0.0505(7) -0.0152(5) -0.0084(5) -0.0046(5)
C4 0.0466(7) 0.0571(8) 0.0588(8) -0.0219(6) -0.0121(6) -0.0090(6)
C5 0.0479(7) 0.0670(9) 0.0800(10) -0.0312(7) -0.0163(7) -0.0183(6)
C6 0.0422(7) 0.0550(8) 0.0853(11) -0.0237(7) -0.0092(7) -0.0204(6)
C7 0.0391(6) 0.0480(7) 0.0631(9) -0.0133(6) -0.0070(6) -0.0167(5)
C8 0.0303(5) 0.0371(6) 0.0502(7) -0.0116(5) -0.0072(5) -0.0067(5)
C9 0.0285(5) 0.0363(6) 0.0446(7) -0.0078(5) -0.0056(5) -0.0101(4)
C10 0.0272(5) 0.0367(6) 0.0437(7) -0.0074(5) -0.0040(5) -0.0090(4)
C11 0.0410(6) 0.0572(7) 0.0472(8) -0.0098(6) 0.0004(6) -0.0258(5)
C12 0.0395(7) 0.0678(9) 0.0481(8) -0.0160(7) 0.0054(6) -0.0232(6)
C13 0.0474(7) 0.0572(8) 0.0429(7) -0.0134(6) -0.0007(6) -0.0202(6)
C14 0.0309(6) 0.0404(6) 0.0435(7) -0.0095(5) -0.0070(5) -0.0064(5)
C15 0.0332(6) 0.0409(7) 0.0520(7) -0.0135(6) -0.0128(5) -0.0028(5)
C16 0.0397(6) 0.0436(7) 0.0533(7) -0.0148(6) -0.0177(5) -0.0007(5)
C17 0.0419(7) 0.0464(7) 0.0731(9) -0.0212(6) -0.0252(6) -0.0006(6)
C18 0.0675(9) 0.0678(10) 0.0854(10) -0.0299(7) -0.0360(7) -0.0094(7)
C19 0.0759(10) 0.0803(10) 0.1204(13) -0.0416(8) -0.0442(8) -0.0213(7)
C20 0.0607(9) 0.0749(10) 0.1193(14) -0.0335(9) -0.0295(8) -0.0260(7)
C21 0.0496(7) 0.0575(8) 0.0976(12) -0.0260(7) -0.0202(7) -0.0192(6)
C22 0.0372(6) 0.0448(7) 0.0720(9) -0.0194(6) -0.0193(6) -0.0057(5)
C23 0.0307(6) 0.0384(6) 0.0610(8) -0.0140(6) -0.0123(5) -0.0061(5)
C24 0.0322(6) 0.0409(6) 0.0566(8) -0.0127(6) -0.0065(5) -0.0121(5)
C25 0.0440(7) 0.0591(8) 0.0718(10) -0.0165(7) -0.0012(7) -0.0304(5)
C26 0.0574(8) 0.0740(9) 0.0596(10) -0.0155(8) 0.0105(7) -0.0410(6)
C27 0.0521(7) 0.0625(8) 0.0493(8) -0.0140(7) 0.0048(7) -0.0295(6)
C28 0.0338(6) 0.0382(6) 0.0437(7) -0.0081(5) -0.0015(5) -0.0118(5)
C29 0.0293(5) 0.0346(6) 0.0477(7) -0.0088(5) -0.0053(5) -0.0088(4)
C30 0.0280(5) 0.0352(6) 0.0434(7) -0.0072(5) -0.0058(5) -0.0078(4)
C31 0.0505(7) 0.0502(8) 0.0468(8) -0.0125(6) -0.0064(6) -0.0154(6)
C32 0.0732(10) 0.0782(10) 0.0477(9) -0.0163(8) 0.0002(8) -0.0342(8)
C33 0.278(3) 0.319(3) 0.162(3) -0.098(3) 0.103(2) -0.2490(17)
C34 0.243(4) 0.116(2) 0.305(7) -0.016(3) 0.011(5) -0.107(2)
C35 0.319(4) 0.435(5) 0.203(5) -0.096(4) 0.085(4) -0.304(3)
C36 0.215(4) 0.194(3) 0.0661(16) -0.0272(18) -0.013(2) -0.076(3)
C37 0.226(5) 0.232(5) 0.129(3) -0.037(3) -0.069(3) 0.040(4)
C38 0.360(6) 0.479(7) 0.0560(18) -0.039(3) 0.005(3) -0.258(4)
C39 0.201(4) 0.216(5) 0.148(3) 0.025(3) 0.109(2) 0.020(4)
C40 0.270(7) 0.118(3) 0.241(6) -0.003(4) 0.066(5) -0.007(4)
C41 0.145(5) 0.95(2) 0.116(4) 0.127(7) -0.001(4) 0.003(9)
C42 0.0456(7) 0.0451(7) 0.0519(7) -0.0152(6) -0.0163(6) -0.0063(6)
C43 0.0458(7) 0.0479(8) 0.0591(9) -0.0150(7) -0.0128(6) -0.0038(6)
C44 0.0423(9) 0.0694(12) 0.1052(17) 0.0051(12) 0.0006(10) 0.0073(9)
C45 0.0625(14) 0.0970(19) 0.214(4) 0.051(2) 0.0134(19) -0.0052(14)
C46 0.141(2) 0.155(3) 0.0852(16) -0.0106(19) -0.0494(15) 0.006(2)
C47 0.0608(10) 0.0770(12) 0.0929(15) -0.0163(11) 0.0007(10) -0.0265(9)
C48 0.0849(16) 0.0980(15) 0.214(3) -0.0683(17) 0.0084(19) -0.0343(12)
C49 0.0554(11) 0.1184(16) 0.143(2) -0.0593(14) 0.0095(12) -0.0316(10)
C50 0.0850(14) 0.1220(14) 0.1216(15) -0.0774(10) 0.0016(12) -0.0330(11)
C51 0.123(3) 0.239(2) 0.267(2) -0.2145(13) 0.008(2) -0.0234(19)
C52 0.194(3) 0.259(4) 0.1281(18) -0.0949(17) -0.0628(16) -0.052(2)
O53 0.0581(6) 0.0540(6) 0.0578(6) -0.0111(5) -0.0238(5) 0.0008(5)

loop_
_atom_type_symbol
_atom_type_description
_atom_type_scat_dispersion_real
_atom_type_scat_dispersion_imag
_atom_type_scat_source
C C 0.0033 0.0016 'International Tables Vol C Tables 4.2.6.8 and 6.1.1.4'
H H 0.0000 0.0000 'International Tables Vol C Tables 4.2.6.8 and 6.1.1.4'
Si Si 0.0817 0.0704 'International Tables Vol C Tables 4.2.6.8 and 6.1.1.4'
O O 0.0106 0.0060 'International Tables Vol C Tables 4.2.6.8 and 6.1.1.4'

loop_
_geom_angle_atom_site_label_1
_geom_angle_atom_site_label_2
_geom_angle_atom_site_label_3
_geom_angle
_geom_angle_site_symmetry_1
_geom_angle_site_symmetry_3
_geom_angle_publ_flag
C43 Si1 C47 108.58(9) . . ?
C43 Si1 C50 104.67(10) . . ?
C47 Si1 C50 111.23(12) . . ?
C43 Si1 C44 107.67(9) . . ?
C47 Si1 C44 111.64(11) . . ?
C50 Si1 C44 112.66(13) . . ?
C36 Si2 C32 108.57(15) . . ?
C36 Si2 C33 117.1(2) . . ?
C32 Si2 C33 107.29(15) . . ?
C36 Si2 C39 111.5(2) . . ?
C32 Si2 C39 107.13(14) . . ?
C33 Si2 C39 104.8(3) . . ?
C2 C1 C28 131.04(13) . . ?
C2 C1 C9 109.15(14) . . ?
C28 C1 C9 119.80(14) . . ?
C1 C2 C31 129.07(16) . . ?
C1 C2 C3 108.24(13) . . ?
C31 C2 C3 122.62(16) . . ?
C4 C3 C8 121.10(15) . . ?
C4 C3 C2 129.88(14) . . ?
C8 C3 C2 109.00(15) . . ?
C5 C4 C3 118.87(16) . . ?
C5 C4 H4 120.6 . . ?
C3 C4 H4 120.6 . . ?
C6 C5 C4 120.63(19) . . ?
C6 C5 H5 119.7 . . ?
C4 C5 H5 119.7 . . ?
C5 C6 C7 121.18(17) . . ?
C5 C6 H6 119.4 . . ?
C7 C6 H6 119.4 . . ?
C6 C7 C8 119.20(16) . . ?
C6 C7 H7 120.4 . . ?
C8 C7 H7 120.4 . . ?
C7 C8 C3 118.96(16) . . ?
C7 C8 C9 134.23(15) . . ?
C3 C8 C9 106.79(13) . . ?
C10 C9 C1 121.45(14) . . ?
C10 C9 C8 131.72(13) . . ?
C1 C9 C8 106.71(13) . . ?
C9 C10 C30 119.68(12) . . ?
C9 C10 C11 121.40(15) . . ?
C30 C10 C11 118.92(13) . . ?
C10 C11 C12 112.46(14) . . ?
C10 C11 H11A 109.1 . . ?
C12 C11 H11A 109.1 . . ?
C10 C11 H11B 109.1 . . ?
C12 C11 H11B 109.1 . . ?
H11A C11 H11B 107.8 . . ?
C13 C12 C11 110.43(12) . . ?
C13 C12 H12A 109.6 . . ?
C11 C12 H12A 109.6 . . ?
C13 C12 H12B 109.6 . . ?
C11 C12 H12B 109.6 . . ?
H12A C12 H12B 108.1 . . ?
C12 C13 C14 111.64(13) . . ?
C12 C13 H13A 109.3 . . ?
C14 C13 H13A 109.3 . . ?
C12 C13 H13B 109.3 . . ?
C14 C13 H13B 109.3 . . ?
H13A C13 H13B 108.0 . . ?
C15 C14 C30 118.74(13) . . ?
C15 C14 C13 120.94(14) . . ?
C30 C14 C13 120.32(15) . . ?
C23 C15 C14 123.36(15) . . ?
C23 C15 C16 110.45(15) . . ?
C14 C15 C16 126.19(13) . . ?
O53 C16 C42 105.97(12) . . ?
O53 C16 C17 113.23(13) . . ?
C42 C16 C17 110.76(13) . . ?
O53 C16 C15 114.57(13) . . ?
C42 C16 C15 111.24(13) . . ?
C17 C16 C15 101.19(12) . . ?
C18 C17 C22 122.02(17) . . ?
C18 C17 C16 126.55(16) . . ?
C22 C17 C16 111.42(16) . . ?
C17 C18 C19 117.98(19) . . ?
C17 C18 H18 121.0 . . ?
C19 C18 H18 121.0 . . ?
C20 C19 C18 121.0(2) . . ?
C20 C19 H19 119.5 . . ?
C18 C19 H19 119.5 . . ?
C19 C20 C21 121.4(2) . . ?
C19 C20 H20 119.3 . . ?
C21 C20 H20 119.3 . . ?
C20 C21 C22 118.49(19) . . ?
C20 C21 H21 120.8 . . ?
C22 C21 H21 120.8 . . ?
C17 C22 C21 119.05(18) . . ?
C17 C22 C23 107.46(14) . . ?
C21 C22 C23 133.46(16) . . ?
C15 C23 C24 119.96(15) . . ?
C15 C23 C22 109.25(14) . . ?
C24 C23 C22 130.79(14) . . ?
C25 C24 C23 123.46(16) . . ?
C25 C24 C29 118.54(15) . . ?
C23 C24 C29 117.97(13) . . ?
C26 C25 C24 121.12(18) . . ?
C26 C25 H25 119.4 . . ?
C24 C25 H25 119.4 . . ?
C25 C26 C27 120.63(16) . . ?
C25 C26 H26 119.7 . . ?
C27 C26 H26 119.7 . . ?
C26 C27 C28 121.72(17) . . ?
C26 C27 H27 119.1 . . ?
C28 C27 H27 119.1 . . ?
C27 C28 C29 119.01(16) . . ?
C27 C28 C1 122.51(15) . . ?
C29 C28 C1 118.48(12) . . ?
C28 C29 C24 118.98(13) . . ?
C28 C29 C30 120.59(14) . . ?
C24 C29 C30 120.44(14) . . ?
C14 C30 C29 119.49(15) . . ?
C14 C30 C10 120.68(12) . . ?
C29 C30 C10 119.83(13) . . ?
C32 C31 C2 177.44(18) . . ?
C31 C32 Si2 174.2(2) . . ?
C35 C33 C34 112.4(4) . . ?
C35 C33 Si2 121.9(4) . . ?
C34 C33 Si2 118.2(3) . . ?
C35 C33 H33 99.2 . . ?
C34 C33 H33 99.2 . . ?
Si2 C33 H33 99.2 . . ?
C33 C34 H34A 109.5 . . ?
C33 C34 H34B 109.5 . . ?
H34A C34 H34B 109.5 . . ?
C33 C34 H34C 109.5 . . ?
H34A C34 H34C 109.5 . . ?
H34B C34 H34C 109.5 . . ?
C33 C35 H35A 109.5 . . ?
C33 C35 H35B 109.5 . . ?
H35A C35 H35B 109.5 . . ?
C33 C35 H35C 109.5 . . ?
H35A C35 H35C 109.5 . . ?
H35B C35 H35C 109.5 . . ?
C37 C36 C38 114.5(4) . . ?
C37 C36 Si2 116.1(3) . . ?
C38 C36 Si2 113.4(4) . . ?
C37 C36 H36 103.6 . . ?
C38 C36 H36 103.6 . . ?
Si2 C36 H36 103.6 . . ?
C36 C37 H37A 109.5 . . ?
C36 C37 H37B 109.5 . . ?
H37A C37 H37B 109.5 . . ?
C36 C37 H37C 109.5 . . ?
H37A C37 H37C 109.5 . . ?
H37B C37 H37C 109.5 . . ?
C36 C38 H38A 109.5 . . ?
C36 C38 H38B 109.5 . . ?
H38A C38 H38B 109.5 . . ?
C36 C38 H38C 109.5 . . ?
H38A C38 H38C 109.5 . . ?
H38B C38 H38C 109.5 . . ?
C40 C39 C41 109.5(6) . . ?
C40 C39 Si2 115.7(4) . . ?
C41 C39 Si2 107.4(5) . . ?
C40 C39 H39 108.0 . . ?
C41 C39 H39 108.0 . . ?
Si2 C39 H39 108.0 . . ?
C39 C40 H40A 109.5 . . ?
C39 C40 H40B 109.5 . . ?
H40A C40 H40B 109.5 . . ?
C39 C40 H40C 109.5 . . ?
H40A C40 H40C 109.5 . . ?
H40B C40 H40C 109.5 . . ?
C39 C41 H41A 109.5 . . ?
C39 C41 H41B 109.5 . . ?
H41A C41 H41B 109.5 . . ?
C39 C41 H41C 109.5 . . ?
H41A C41 H41C 109.5 . . ?
H41B C41 H41C 109.5 . . ?
C43 C42 C16 178.74(17) . . ?
C42 C43 Si1 174.18(15) . . ?
C45 C44 C46 110.9(3) . . ?
C45 C44 Si1 112.3(2) . . ?
C46 C44 Si1 112.24(19) . . ?
C45 C44 H44 107.0 . . ?
C46 C44 H44 107.0 . . ?
Si1 C44 H44 107.0 . . ?
C44 C45 H45A 109.5 . . ?
C44 C45 H45B 109.5 . . ?
H45A C45 H45B 109.5 . . ?
C44 C45 H45C 109.5 . . ?
H45A C45 H45C 109.5 . . ?
H45B C45 H45C 109.5 . . ?
C44 C46 H46A 109.5 . . ?
C44 C46 H46B 109.5 . . ?
H46A C46 H46B 109.5 . . ?
C44 C46 H46C 109.5 . . ?
H46A C46 H46C 109.5 . . ?
H46B C46 H46C 109.5 . . ?
C48 C47 C49 112.4(2) . . ?
C48 C47 Si1 116.90(18) . . ?
C49 C47 Si1 113.17(17) . . ?
C48 C47 H47 104.2 . . ?
C49 C47 H47 104.2 . . ?
Si1 C47 H47 104.2 . . ?
C47 C48 H48A 109.5 . . ?
C47 C48 H48B 109.5 . . ?
H48A C48 H48B 109.5 . . ?
C47 C48 H48C 109.5 . . ?
H48A C48 H48C 109.5 . . ?
H48B C48 H48C 109.5 . . ?
C47 C49 H49A 109.5 . . ?
C47 C49 H49B 109.5 . . ?
H49A C49 H49B 109.5 . . ?
C47 C49 H49C 109.5 . . ?
H49A C49 H49C 109.5 . . ?
H49B C49 H49C 109.5 . . ?
C52 C50 C51 111.4(3) . . ?
C52 C50 Si1 112.0(2) . . ?
C51 C50 Si1 113.4(2) . . ?
C52 C50 H50 106.5 . . ?
C51 C50 H50 106.5 . . ?
Si1 C50 H50 106.5 . . ?
C50 C51 H51A 109.5 . . ?
C50 C51 H51B 109.5 . . ?
H51A C51 H51B 109.5 . . ?
C50 C51 H51C 109.5 . . ?
H51A C51 H51C 109.5 . . ?
H51B C51 H51C 109.5 . . ?
C50 C52 H52A 109.5 . . ?
C50 C52 H52B 109.5 . . ?
H52A C52 H52B 109.5 . . ?
C50 C52 H52C 109.5 . . ?
H52A C52 H52C 109.5 . . ?
H52B C52 H52C 109.5 . . ?
C16 O53 H53 109.5 . . ?

loop_
_geom_bond_atom_site_label_1
_geom_bond_atom_site_label_2
_geom_bond_distance
_geom_bond_site_symmetry_2
_geom_bond_publ_flag
Si1 C43 1.8420(16) . ?
Si1 C47 1.868(2) . ?
Si1 C50 1.878(3) . ?
Si1 C44 1.884(2) . ?
Si2 C36 1.823(4) . ?
Si2 C32 1.8325(19) . ?
Si2 C33 1.845(5) . ?
Si2 C39 1.870(5) . ?
C1 C2 1.382(2) . ?
C1 C28 1.445(2) . ?
C1 C9 1.4581(19) . ?
C2 C31 1.421(2) . ?
C2 C3 1.460(2) . ?
C3 C4 1.386(3) . ?
C3 C8 1.412(2) . ?
C4 C5 1.382(3) . ?
C4 H4 0.9300 . ?
C5 C6 1.379(3) . ?
C5 H5 0.9300 . ?
C6 C7 1.390(3) . ?
C6 H6 0.9300 . ?
C7 C8 1.392(2) . ?
C7 H7 0.9300 . ?
C8 C9 1.474(2) . ?
C9 C10 1.361(2) . ?
C10 C30 1.459(2) . ?
C10 C11 1.509(2) . ?
C11 C12 1.517(2) . ?
C11 H11A 0.9700 . ?
C11 H11B 0.9700 . ?
C12 C13 1.508(3) . ?
C12 H12A 0.9700 . ?
C12 H12B 0.9700 . ?
C13 C14 1.510(2) . ?
C13 H13A 0.9700 . ?
C13 H13B 0.9700 . ?
C14 C15 1.398(2) . ?
C14 C30 1.402(2) . ?
C15 C23 1.379(2) . ?
C15 C16 1.531(2) . ?
C16 O53 1.4294(19) . ?
C16 C42 1.4791(19) . ?
C16 C17 1.517(3) . ?
C17 C18 1.383(3) . ?
C17 C22 1.392(2) . ?
C18 C19 1.387(3) . ?
C18 H18 0.9300 . ?
C19 C20 1.370(3) . ?
C19 H19 0.9300 . ?
C20 C21 1.387(3) . ?
C20 H20 0.9300 . ?
C21 C22 1.405(3) . ?
C21 H21 0.9300 . ?
C22 C23 1.482(3) . ?
C23 C24 1.419(2) . ?
C24 C25 1.414(2) . ?
C24 C29 1.437(2) . ?
C25 C26 1.367(3) . ?
C25 H25 0.9300 . ?
C26 C27 1.372(3) . ?
C26 H26 0.9300 . ?
C27 C28 1.395(2) . ?
C27 H27 0.9300 . ?
C28 C29 1.424(2) . ?
C29 C30 1.4391(19) . ?
C31 C32 1.202(2) . ?
C33 C35 1.452(6) . ?
C33 C34 1.473(6) . ?
C33 H33 0.9800 . ?
C34 H34A 0.9600 . ?
C34 H34B 0.9600 . ?
C34 H34C 0.9600 . ?
C35 H35A 0.9600 . ?
C35 H35B 0.9600 . ?
C35 H35C 0.9600 . ?
C36 C37 1.450(6) . ?
C36 C38 1.523(5) . ?
C36 H36 0.9800 . ?
C37 H37A 0.9600 . ?
C37 H37B 0.9600 . ?
C37 H37C 0.9600 . ?
C38 H38A 0.9600 . ?
C38 H38B 0.9600 . ?
C38 H38C 0.9600 . ?
C39 C40 1.411(8) . ?
C39 C41 1.639(9) . ?
C39 H39 0.9800 . ?
C40 H40A 0.9600 . ?
C40 H40B 0.9600 . ?
C40 H40C 0.9600 . ?
C41 H41A 0.9600 . ?
C41 H41B 0.9600 . ?
C41 H41C 0.9600 . ?
C42 C43 1.194(2) . ?
C44 C45 1.511(4) . ?
C44 C46 1.512(5) . ?
C44 H44 0.9800 . ?
C45 H45A 0.9600 . ?
C45 H45B 0.9600 . ?
C45 H45C 0.9600 . ?
C46 H46A 0.9600 . ?
C46 H46B 0.9600 . ?
C46 H46C 0.9600 . ?
C47 C48 1.471(4) . ?
C47 C49 1.527(3) . ?
C47 H47 0.9800 . ?
C48 H48A 0.9600 . ?
C48 H48B 0.9600 . ?
C48 H48C 0.9600 . ?
C49 H49A 0.9600 . ?
C49 H49B 0.9600 . ?
C49 H49C 0.9600 . ?
C50 C52 1.520(5) . ?
C50 C51 1.519(4) . ?
C50 H50 0.9800 . ?
C51 H51A 0.9600 . ?
C51 H51B 0.9600 . ?
C51 H51C 0.9600 . ?
C52 H52A 0.9600 . ?
C52 H52B 0.9600 . ?
C52 H52C 0.9600 . ?
O53 H53 0.8200 . ?
